data_7006193
loop_
_publ_author_name
'Errington, R. John'
'Petkar, Sagar S.'
'Middleton, Paul S.'
'McFarlane, William'
'Clegg, William'
'Coxall, Robert A.'
'Harrington, Ross W.'

_publ_section_title
;
 Non-aqueous synthetic methodology for TiW(5) polyoxometalates:
 protonolysis of [(MeO)TiW(5)O(18)](3-) with alcohols, water and
 phenols.
;
_journal_issue 44
_journal_name_full 'Dalton transactions (Cambridge, England : 2003)'
_journal_page_first 5211
_journal_page_last 5222
_journal_paper_doi 10.1039/b709732h
_journal_year 2007
_chemical_formula_moiety '3 C16 H36 N +,C7 H5 O20 Ti W5 3-'
_chemical_formula_sum 'C55 H113 N3 O20 Ti W5'
_chemical_formula_weight 2103.63
_chemical_name_systematic
;
?
;
_space_group_IT_number 62
_symmetry_cell_setting orthorhombic
_symmetry_space_group_name_Hall '-P 2ac 2n'
_symmetry_space_group_name_H-M 'P n m a'
_atom_sites_solution_hydrogens geom
_atom_sites_solution_primary direct
_atom_sites_solution_secondary difmap
_audit_creation_method SHELXL-97
_cell_angle_alpha 90.00
_cell_angle_beta 90.00
_cell_angle_gamma 90.00
_cell_formula_units_Z 4
_cell_length_a 23.533(3)
_cell_length_b 17.1813(19)
_cell_length_c 17.4145(19)
_cell_measurement_reflns_used 6956
_cell_measurement_temperature 150(2)
_cell_measurement_theta_max 29.43
_cell_measurement_theta_min 2.26
_cell_volume 7041.2(14)
_computing_cell_refinement 'Bruker SAINT'
_computing_data_collection 'Bruker SMART'
_computing_data_reduction 'Bruker SAINT'
_computing_molecular_graphics 'Bruker SHELXTL'
_computing_publication_material 'Bruker SHELXTL and local programs'
_computing_structure_refinement 'Bruker SHELXTL'
_computing_structure_solution 'Bruker SHELXTL'
_diffrn_ambient_temperature 150(2)
_diffrn_measured_fraction_theta_full 0.913
_diffrn_measured_fraction_theta_max 0.811
_diffrn_measurement_device_type 'Bruker SMART 1K CCD diffractometer'
_diffrn_measurement_method 'thin-slice \w scans'
_diffrn_radiation_monochromator 'silicon 111'
_diffrn_radiation_source 'Daresbury SRS station 9.8'
_diffrn_radiation_type synchrotron
_diffrn_radiation_wavelength 0.6882
_diffrn_reflns_av_R_equivalents 0.0544
_diffrn_reflns_av_sigmaI/netI 0.1068
_diffrn_reflns_limit_h_max 33
_diffrn_reflns_limit_h_min -26
_diffrn_reflns_limit_k_max 20
_diffrn_reflns_limit_k_min -16
_diffrn_reflns_limit_l_max 23
_diffrn_reflns_limit_l_min -16
_diffrn_reflns_number 23179
_diffrn_reflns_theta_full 26.00
_diffrn_reflns_theta_max 29.43
_diffrn_reflns_theta_min 2.02
_diffrn_standards_decay_% 15
_diffrn_standards_number 0
_exptl_absorpt_coefficient_mu 8.310
_exptl_absorpt_correction_T_max 0.636
_exptl_absorpt_correction_T_min 0.556
_exptl_absorpt_correction_type multi-scan
_exptl_absorpt_process_details SADABS
_exptl_crystal_colour colourless
_exptl_crystal_density_diffrn 1.984
_exptl_crystal_density_method 'not measured'
_exptl_crystal_description block
_exptl_crystal_F_000 4064
_exptl_crystal_size_max 0.08
_exptl_crystal_size_mid 0.08
_exptl_crystal_size_min 0.06
_refine_diff_density_max 3.225
_refine_diff_density_min -3.446
_refine_diff_density_rms 0.204
_refine_ls_extinction_method none
_refine_ls_goodness_of_fit_ref 1.047
_refine_ls_hydrogen_treatment constr
_refine_ls_matrix_type full
_refine_ls_number_parameters 478
_refine_ls_number_reflns 8973
_refine_ls_number_restraints 140
_refine_ls_restrained_S_all 1.042
_refine_ls_R_factor_all 0.0805
_refine_ls_R_factor_gt 0.0517
_refine_ls_shift/su_max 0.116
_refine_ls_shift/su_mean 0.006
_refine_ls_structure_factor_coef Fsqd
_refine_ls_weighting_details 'calc w=1/[\s^2^(Fo^2^)+(0.0000P)^2^+16.1280P] where P=(Fo^2^+2Fc^2^)/3'
_refine_ls_weighting_scheme calc
_refine_ls_wR_factor_gt 0.1290
_refine_ls_wR_factor_ref 0.1451
_reflns_number_gt 6296
_reflns_number_total 8973
_reflns_threshold_expression I>2\s(I)
_cod_data_source_file b709732h.txt
_cod_data_source_block rje302_(TBA)3[13]
_cod_original_cell_volume 7041.1(13)
_cod_database_code 7006193

loop_
_symmetry_equiv_pos_as_xyz
'x, y, z'
'-x+1/2, -y, z+1/2'
'-x, y+1/2, -z'
'x+1/2, -y+1/2, -z+1/2'
'-x, -y, -z'
'x-1/2, y, -z-1/2'
'x, -y-1/2, z'
'-x-1/2, y-1/2, z-1/2'

loop_
_atom_site_label
_atom_site_type_symbol
_atom_site_fract_x
_atom_site_fract_y
_atom_site_fract_z
_atom_site_U_iso_or_equiv
_atom_site_adp_type
_atom_site_occupancy
_atom_site_symmetry_multiplicity
_atom_site_calc_flag
_atom_site_refinement_flags
_atom_site_disorder_assembly
_atom_site_disorder_group
W1 W 0.191648(15) 0.34599(2) 0.297211(16) 0.03839(12) Uani 1 1 d . . .
W2 W 0.313882(15) 0.34614(2) 0.390083(17) 0.04070(12) Uani 1 1 d . . .
W3 W 0.302291(19) 0.2500 0.22569(2) 0.03504(14) Uani 1 2 d S . .
Ti Ti 0.20815(9) 0.2500 0.45205(9) 0.0346(5) Uani 1 2 d S . .
O1 O 0.1651(4) 0.2500 0.5422(4) 0.044(2) Uani 1 2 d S . .
C1 C 0.1099(6) 0.2500 0.5632(6) 0.042(3) Uani 1 2 d S . .
C2 C 0.0647(6) 0.2500 0.5120(7) 0.053(4) Uani 1 2 d S . .
H2 H 0.0721 0.2500 0.4584 0.063 Uiso 1 2 calc SR . .
C3 C 0.0090(7) 0.2500 0.5376(8) 0.067(4) Uani 1 2 d S . .
H3 H -0.0211 0.2500 0.5013 0.080 Uiso 1 2 calc SR . .
C4 C -0.0037(8) 0.2500 0.6163(9) 0.077(5) Uani 1 2 d S . .
H4 H -0.0421 0.2500 0.6332 0.092 Uiso 1 2 calc SR . .
C5 C 0.0390(8) 0.2500 0.6672(7) 0.065(4) Uani 1 2 d S . .
H5 H 0.0303 0.2500 0.7204 0.078 Uiso 1 2 calc SR . .
C6 C 0.0978(7) 0.2500 0.6436(6) 0.050(4) Uani 1 2 d S . .
C7 C 0.1427(8) 0.2500 0.7003(6) 0.056(4) Uani 1 2 d S . .
H7 H 0.1806 0.2500 0.6813 0.067 Uiso 1 2 calc SR . .
O2 O 0.1372(6) 0.2500 0.7691(5) 0.091(4) Uani 1 2 d S . .
O3 O 0.1645(3) 0.3289(4) 0.3953(3) 0.0388(14) Uani 1 1 d . . .
O4 O 0.2651(3) 0.3291(4) 0.4723(3) 0.0453(16) Uani 1 1 d . . .
O5 O 0.1560(3) 0.2500 0.2641(4) 0.047(2) Uani 1 2 d S . .
O6 O 0.1469(3) 0.4149(5) 0.2598(4) 0.062(2) Uani 1 1 d . . .
O7 O 0.3517(4) 0.2500 0.4158(4) 0.051(2) Uani 1 2 d S . .
O8 O 0.3605(3) 0.4138(4) 0.4236(4) 0.0601(19) Uani 1 1 d . . .
O9 O 0.2544(3) 0.4045(4) 0.3403(3) 0.0470(16) Uani 1 1 d . . .
O10 O 0.2447(2) 0.3270(4) 0.2118(3) 0.0417(15) Uani 1 1 d . . .
O11 O 0.3416(3) 0.3250(4) 0.2862(3) 0.0403(14) Uani 1 1 d . . .
O12 O 0.3379(4) 0.2500 0.1402(4) 0.052(3) Uani 1 2 d S . .
O13 O 0.2525(3) 0.2500 0.3444(3) 0.0309(17) Uani 1 2 d S . .
N1 N 0.3159(3) 0.5040(4) 1.0954(3) 0.0382(17) Uani 1 1 d . . .
C8 C 0.2768(4) 0.5694(6) 1.1189(4) 0.045(2) Uani 1 1 d . . .
H8A H 0.2522 0.5827 1.0746 0.054 Uiso 1 1 calc R . .
H8B H 0.3001 0.6158 1.1308 0.054 Uiso 1 1 calc R . .
C9 C 0.2387(4) 0.5518(6) 1.1882(5) 0.051(3) Uani 1 1 d . . .
H9A H 0.2621 0.5324 1.2314 0.061 Uiso 1 1 calc R . .
H9B H 0.2106 0.5112 1.1746 0.061 Uiso 1 1 calc R . .
C10 C 0.2079(6) 0.6273(8) 1.2117(6) 0.070(3) Uani 1 1 d . . .
H10A H 0.2365 0.6670 1.2260 0.084 Uiso 1 1 calc R . .
H10B H 0.1863 0.6474 1.1671 0.084 Uiso 1 1 calc R . .
C11 C 0.1670(7) 0.6154(10) 1.2792(8) 0.095(5) Uani 1 1 d . . .
H11A H 0.1488 0.6650 1.2920 0.142 Uiso 1 1 calc R . .
H11B H 0.1882 0.5964 1.3238 0.142 Uiso 1 1 calc R . .
H11C H 0.1379 0.5773 1.2649 0.142 Uiso 1 1 calc R . .
C12 C 0.3531(4) 0.4781(6) 1.1626(4) 0.046(2) Uani 1 1 d . . .
H12A H 0.3286 0.4517 1.2008 0.055 Uiso 1 1 calc R . .
H12B H 0.3807 0.4392 1.1434 0.055 Uiso 1 1 calc R . .
C13 C 0.3855(4) 0.5420(6) 1.2029(5) 0.046(2) Uani 1 1 d . . .
H13A H 0.4115 0.5675 1.1658 0.055 Uiso 1 1 calc R . .
H13B H 0.3585 0.5817 1.2218 0.055 Uiso 1 1 calc R . .
C14 C 0.4197(5) 0.5109(7) 1.2696(5) 0.065(3) Uani 1 1 d . . .
H14A H 0.4450 0.4689 1.2512 0.078 Uiso 1 1 calc R . .
H14B H 0.3935 0.4883 1.3082 0.078 Uiso 1 1 calc R . .
C15 C 0.4550(6) 0.5736(8) 1.3070(6) 0.074(4) Uani 1 1 d . . .
H15A H 0.4769 0.5512 1.3494 0.112 Uiso 1 1 calc R . .
H15B H 0.4299 0.6145 1.3269 0.112 Uiso 1 1 calc R . .
H15C H 0.4810 0.5960 1.2690 0.112 Uiso 1 1 calc R . .
C16 C 0.3529(4) 0.5378(6) 1.0303(4) 0.044(2) Uani 1 1 d . . .
H16A H 0.3274 0.5596 0.9905 0.053 Uiso 1 1 calc R . .
H16B H 0.3756 0.5813 1.0514 0.053 Uiso 1 1 calc R . .
C17 C 0.3930(4) 0.4806(6) 0.9923(5) 0.047(2) Uani 1 1 d . . .
H17A H 0.3709 0.4384 0.9676 0.057 Uiso 1 1 calc R . .
H17B H 0.4181 0.4569 1.0314 0.057 Uiso 1 1 calc R . .
C18 C 0.4288(4) 0.5224(7) 0.9321(5) 0.055(3) Uani 1 1 d . . .
H18A H 0.4031 0.5501 0.8963 0.066 Uiso 1 1 calc R . .
H18B H 0.4525 0.5620 0.9581 0.066 Uiso 1 1 calc R . .
C19 C 0.4668(5) 0.4693(8) 0.8865(5) 0.070(3) Uani 1 1 d . . .
H19A H 0.4883 0.4999 0.8489 0.105 Uiso 1 1 calc R . .
H19B H 0.4437 0.4305 0.8597 0.105 Uiso 1 1 calc R . .
H19C H 0.4933 0.4429 0.9213 0.105 Uiso 1 1 calc R . .
C20 C 0.2836(4) 0.4335(6) 1.0681(4) 0.048(2) Uani 1 1 d . . .
H20A H 0.2600 0.4143 1.1112 0.058 Uiso 1 1 calc R . .
H20B H 0.3115 0.3922 1.0557 0.058 Uiso 1 1 calc R . .
C21 C 0.2453(4) 0.4447(7) 0.9989(5) 0.054(3) Uani 1 1 d . . .
H21A H 0.2135 0.4799 1.0124 0.065 Uiso 1 1 calc R . .
H21B H 0.2671 0.4687 0.9565 0.065 Uiso 1 1 calc R . .
C22 C 0.2222(7) 0.3672(9) 0.9735(8) 0.096(5) Uani 1 1 d . . .
H22A H 0.2015 0.3427 1.0167 0.115 Uiso 1 1 calc R . .
H22B H 0.2541 0.3326 0.9592 0.115 Uiso 1 1 calc R . .
C23 C 0.1817(8) 0.3762(12) 0.9044(9) 0.120(7) Uani 1 1 d . . .
H23A H 0.1679 0.3248 0.8887 0.180 Uiso 1 1 calc R . .
H23B H 0.2021 0.4005 0.8616 0.180 Uiso 1 1 calc R . .
H23C H 0.1494 0.4090 0.9191 0.180 Uiso 1 1 calc R . .
N2 N 0.5217(5) 0.2602(9) 0.3987(5) 0.068(4) Uani 0.50 1 d PDU A -1
C24 C 0.4862(6) 0.235(3) 0.3266(7) 0.068(10) Uani 0.50 1 d PDU A -1
H24A H 0.4610 0.1917 0.3420 0.081 Uiso 0.50 1 calc PR A -1
H24B H 0.4615 0.2793 0.3119 0.081 Uiso 0.50 1 calc PR A -1
C25 C 0.5193(7) 0.2098(14) 0.2557(8) 0.071(7) Uani 0.50 1 d PDU A -1
H25A H 0.5530 0.2436 0.2493 0.085 Uiso 0.50 1 calc PR A -1
H25B H 0.5327 0.1556 0.2625 0.085 Uiso 0.50 1 calc PR A -1
C26 C 0.4825(14) 0.215(2) 0.1844(10) 0.075(8) Uani 0.50 1 d PDU A -1
H26A H 0.5017 0.1873 0.1417 0.090 Uiso 0.50 1 calc PR A -1
H26B H 0.4459 0.1881 0.1943 0.090 Uiso 0.50 1 calc PR A -1
C27 C 0.4710(14) 0.297(2) 0.1608(13) 0.071(6) Uani 0.50 1 d PDU A -1
H27A H 0.4470 0.2978 0.1147 0.106 Uiso 0.50 1 calc PR A -1
H27B H 0.5070 0.3238 0.1497 0.106 Uiso 0.50 1 calc PR A -1
H27C H 0.4514 0.3247 0.2025 0.106 Uiso 0.50 1 calc PR A -1
C28 C 0.4810(6) 0.240(4) 0.4650(7) 0.063(8) Uani 0.50 1 d PDU A -1
H28A H 0.4492 0.2775 0.4643 0.075 Uiso 0.50 1 calc PR A -1
H28B H 0.4646 0.1877 0.4545 0.075 Uiso 0.50 1 calc PR A -1
C29 C 0.5058(8) 0.239(4) 0.5458(7) 0.086(12) Uani 0.50 1 d PDU A -1
H29A H 0.5375 0.2010 0.5481 0.103 Uiso 0.50 1 calc PR A -1
H29B H 0.5210 0.2909 0.5584 0.103 Uiso 0.50 1 calc PR A -1
C30 C 0.4611(10) 0.2164(17) 0.6042(10) 0.108(13) Uani 0.50 1 d PDU A -1
H30A H 0.4435 0.1664 0.5888 0.129 Uiso 0.50 1 calc PR A -1
H30B H 0.4794 0.2088 0.6548 0.129 Uiso 0.50 1 calc PR A -1
C31 C 0.4155(10) 0.2773(15) 0.6113(16) 0.099(12) Uani 0.50 1 d PDU A -1
H31A H 0.3880 0.2613 0.6506 0.149 Uiso 0.50 1 calc PR A -1
H31B H 0.3959 0.2832 0.5619 0.149 Uiso 0.50 1 calc PR A -1
H31C H 0.4327 0.3270 0.6261 0.149 Uiso 0.50 1 calc PR A -1
C32 C 0.5698(8) 0.2001(11) 0.3950(11) 0.069(5) Uani 0.50 1 d PDU A -1
H32A H 0.5956 0.2157 0.3528 0.083 Uiso 0.50 1 calc PR A -1
H32B H 0.5917 0.2042 0.4434 0.083 Uiso 0.50 1 calc PR A -1
C33 C 0.5551(9) 0.1148(10) 0.3833(12) 0.087(7) Uani 0.50 1 d PDU A -1
H33A H 0.5500 0.1041 0.3278 0.104 Uiso 0.50 1 calc PR A -1
H33B H 0.5190 0.1025 0.4099 0.104 Uiso 0.50 1 calc PR A -1
C34 C 0.6027(13) 0.0638(13) 0.4151(16) 0.104(10) Uani 0.50 1 d PDU A -1
H34A H 0.6386 0.0761 0.3881 0.125 Uiso 0.50 1 calc PR A -1
H34B H 0.6081 0.0755 0.4703 0.125 Uiso 0.50 1 calc PR A -1
C35 C 0.5896(17) -0.0219(13) 0.406(3) 0.126(18) Uani 0.50 1 d PDU A -1
H35A H 0.6215 -0.0528 0.4251 0.190 Uiso 0.50 1 calc PR A -1
H35B H 0.5836 -0.0335 0.3512 0.190 Uiso 0.50 1 calc PR A -1
H35C H 0.5552 -0.0348 0.4346 0.190 Uiso 0.50 1 calc PR A -1
C36 C 0.5513(8) 0.3390(12) 0.4144(12) 0.070(5) Uani 0.50 1 d PDU A -1
H36A H 0.5736 0.3339 0.4623 0.085 Uiso 0.50 1 calc PR A -1
H36B H 0.5786 0.3490 0.3722 0.085 Uiso 0.50 1 calc PR A -1
C37 C 0.5127(8) 0.4105(11) 0.4222(13) 0.078(5) Uani 0.50 1 d PDU A -1
H37A H 0.4971 0.4248 0.3713 0.094 Uiso 0.50 1 calc PR A -1
H37B H 0.4805 0.3984 0.4568 0.094 Uiso 0.50 1 calc PR A -1
C38 C 0.5471(9) 0.4782(12) 0.4547(9) 0.073(6) Uani 0.50 1 d PDU A -1
H38A H 0.5617 0.4643 0.5062 0.087 Uiso 0.50 1 calc PR A -1
H38B H 0.5225 0.5246 0.4601 0.087 Uiso 0.50 1 calc PR A -1
C39 C 0.5972(11) 0.4970(18) 0.4009(14) 0.059(8) Uani 0.50 1 d PDU A -1
H39A H 0.6188 0.5409 0.4218 0.089 Uiso 0.50 1 calc PR A -1
H39B H 0.5825 0.5107 0.3500 0.089 Uiso 0.50 1 calc PR A -1
H39C H 0.6219 0.4514 0.3967 0.089 Uiso 0.50 1 calc PR A -1

loop_
_atom_site_aniso_label
_atom_site_aniso_U_11
_atom_site_aniso_U_22
_atom_site_aniso_U_33
_atom_site_aniso_U_23
_atom_site_aniso_U_13
_atom_site_aniso_U_12
W1 0.0472(2) 0.0442(3) 0.02381(14) 0.00841(12) 0.00645(11) 0.00793(16)
W2 0.0528(2) 0.0462(3) 0.02313(14) -0.00580(12) 0.00357(12) -0.01078(17)
W3 0.0427(2) 0.0467(3) 0.01568(15) 0.000 0.00558(15) 0.000
Ti 0.0526(12) 0.0362(14) 0.0151(7) 0.000 0.0059(7) 0.000
O1 0.066(5) 0.048(6) 0.018(3) 0.000 0.005(3) 0.000
C1 0.066(8) 0.033(8) 0.027(5) 0.000 0.020(5) 0.000
C2 0.056(8) 0.068(11) 0.033(5) 0.000 0.016(5) 0.000
C3 0.065(9) 0.092(14) 0.043(7) 0.000 -0.002(6) 0.000
C4 0.073(11) 0.097(15) 0.061(9) 0.000 0.025(8) 0.000
C5 0.099(12) 0.059(11) 0.037(6) 0.000 0.031(7) 0.000
C6 0.099(11) 0.029(8) 0.023(5) 0.000 0.013(6) 0.000
C7 0.101(12) 0.049(10) 0.019(4) 0.000 0.001(5) 0.000
O2 0.151(12) 0.101(10) 0.021(4) 0.000 0.012(5) 0.000
O3 0.049(3) 0.041(4) 0.027(2) 0.000(2) 0.006(2) 0.001(3)
O4 0.059(4) 0.053(5) 0.024(2) -0.006(2) 0.004(2) -0.004(3)
O5 0.044(4) 0.074(7) 0.023(3) 0.000 -0.003(3) 0.000
O6 0.064(4) 0.074(6) 0.047(3) 0.026(3) 0.014(3) 0.024(4)
O7 0.051(5) 0.084(8) 0.020(3) 0.000 -0.001(3) 0.000
O8 0.073(4) 0.063(5) 0.045(3) -0.018(3) 0.006(3) -0.023(4)
O9 0.070(4) 0.034(4) 0.037(3) 0.005(3) 0.014(3) -0.001(3)
O10 0.045(3) 0.062(5) 0.018(2) 0.009(2) 0.009(2) 0.008(3)
O11 0.043(3) 0.047(4) 0.030(2) 0.004(2) 0.008(2) -0.004(3)
O12 0.066(6) 0.076(7) 0.016(3) 0.000 0.010(3) 0.000
O13 0.044(4) 0.034(5) 0.014(3) 0.000 -0.001(3) 0.000
N1 0.059(4) 0.029(5) 0.027(3) 0.009(3) 0.002(3) 0.004(3)
C8 0.062(5) 0.044(6) 0.030(3) 0.008(4) 0.002(3) 0.011(5)
C9 0.063(6) 0.059(8) 0.031(4) 0.006(4) 0.009(4) 0.005(5)
C10 0.089(8) 0.075(9) 0.047(5) 0.006(5) 0.028(5) 0.006(7)
C11 0.114(11) 0.097(12) 0.073(8) 0.006(8) 0.048(8) 0.026(10)
C12 0.070(6) 0.044(6) 0.023(3) 0.011(3) 0.001(3) 0.010(5)
C13 0.064(6) 0.036(6) 0.037(4) 0.007(4) -0.001(4) 0.003(5)
C14 0.082(7) 0.078(9) 0.035(4) 0.003(5) 0.001(5) -0.009(7)
C15 0.099(9) 0.085(10) 0.039(5) -0.008(5) -0.011(5) -0.013(8)
C16 0.066(6) 0.040(6) 0.025(3) 0.009(3) 0.004(3) 0.002(5)
C17 0.054(5) 0.054(7) 0.033(4) -0.003(4) 0.001(3) 0.007(5)
C18 0.063(6) 0.064(8) 0.038(4) 0.009(4) 0.006(4) 0.013(6)
C19 0.066(7) 0.103(10) 0.040(5) -0.003(5) 0.007(4) 0.019(7)
C20 0.064(6) 0.051(7) 0.029(3) 0.005(4) 0.003(3) -0.006(5)
C21 0.070(6) 0.061(8) 0.030(4) 0.007(4) -0.006(4) -0.001(5)
C22 0.117(11) 0.104(12) 0.066(8) -0.015(8) -0.041(8) -0.001(10)
C23 0.165(17) 0.118(14) 0.077(9) 0.022(10) -0.061(10) -0.003(13)
N2 0.042(6) 0.123(11) 0.039(5) -0.017(11) 0.000(4) 0.005(9)
C24 0.055(8) 0.12(3) 0.030(5) 0.002(10) 0.002(5) -0.011(14)
C25 0.038(9) 0.12(2) 0.055(9) -0.032(10) -0.005(7) 0.015(11)
C26 0.077(16) 0.13(2) 0.021(8) 0.019(11) 0.007(8) 0.023(16)
C27 0.080(19) 0.096(13) 0.036(13) -0.012(12) 0.010(12) -0.012(14)
C28 0.062(8) 0.09(3) 0.037(5) 0.005(14) 0.008(5) 0.019(13)
C29 0.110(13) 0.11(4) 0.037(6) -0.013(16) 0.007(7) 0.00(2)
C30 0.12(2) 0.16(4) 0.040(8) -0.009(12) 0.011(11) 0.003(18)
C31 0.086(15) 0.11(3) 0.099(19) -0.015(16) 0.014(14) -0.038(13)
C32 0.064(11) 0.104(12) 0.039(10) 0.022(10) 0.014(7) 0.012(10)
C33 0.093(18) 0.122(12) 0.046(11) -0.018(13) 0.024(11) -0.001(13)
C34 0.16(3) 0.086(14) 0.065(16) -0.023(16) -0.015(18) 0.014(17)
C35 0.16(4) 0.104(14) 0.12(3) 0.07(2) -0.07(3) -0.08(2)
C36 0.064(14) 0.113(12) 0.035(9) -0.013(11) 0.005(9) -0.004(9)
C37 0.065(12) 0.104(12) 0.064(13) 0.028(12) -0.015(11) -0.003(9)
C38 0.094(15) 0.096(13) 0.028(8) 0.010(9) 0.005(8) -0.009(13)
C39 0.059(12) 0.08(2) 0.035(10) -0.002(13) 0.007(8) 0.013(12)

loop_
_atom_type_symbol
_atom_type_description
_atom_type_scat_dispersion_real
_atom_type_scat_dispersion_imag
_atom_type_scat_source
C C 0.0033 0.0016 'International Tables Vol C Tables 4.2.6.8 and 6.1.1.4'
H H 0.0000 0.0000 'International Tables Vol C Tables 4.2.6.8 and 6.1.1.4'
N N 0.0061 0.0033 'International Tables Vol C Tables 4.2.6.8 and 6.1.1.4'
O O 0.0106 0.0060 'International Tables Vol C Tables 4.2.6.8 and 6.1.1.4'
Ti Ti 0.2776 0.4457 'International Tables Vol C Tables 4.2.6.8 and 6.1.1.4'
W W -0.8490 6.8722 'International Tables Vol C Tables 4.2.6.8 and 6.1.1.4'

loop_
_geom_angle_atom_site_label_1
_geom_angle_atom_site_label_2
_geom_angle_atom_site_label_3
_geom_angle
_geom_angle_site_symmetry_1
_geom_angle_site_symmetry_3
_geom_angle_publ_flag
O3 W1 O5 89.5(3) . . ?
O3 W1 O6 104.4(3) . . ?
O3 W1 O9 89.3(2) . . ?
O3 W1 O10 153.0(3) . . ?
O3 W1 O13 76.9(2) . . ?
O5 W1 O6 102.0(4) . . ?
O5 W1 O9 152.5(3) . . ?
O5 W1 O10 84.8(3) . . ?
O5 W1 O13 76.7(2) . . ?
O6 W1 O9 104.9(4) . . ?
O6 W1 O10 102.6(3) . . ?
O6 W1 O13 178.2(3) . . ?
O9 W1 O10 84.0(2) . . ?
O9 W1 O13 76.3(2) . . ?
O10 W1 O13 76.1(2) . . ?
O4 W2 O7 88.3(3) . . ?
O4 W2 O8 104.0(3) . . ?
O4 W2 O9 88.8(3) . . ?
O4 W2 O11 152.7(3) . . ?
O4 W2 O13 76.6(2) . . ?
O7 W2 O8 102.0(4) . . ?
O7 W2 O9 152.2(3) . . ?
O7 W2 O11 84.4(3) . . ?
O7 W2 O13 76.0(2) . . ?
O8 W2 O9 105.5(3) . . ?
O8 W2 O11 103.2(3) . . ?
O8 W2 O13 178.0(3) . . ?
O9 W2 O11 85.6(2) . . ?
O9 W2 O13 76.4(2) . . ?
O11 W2 O13 76.1(2) . . ?
O10 W3 O10 87.8(4) . 7_565 ?
O10 W3 O11 86.9(3) . . ?
O10 W3 O11 152.1(2) 7_565 . ?
O10 W3 O11 86.9(3) 7_565 7_565 ?
O10 W3 O11 152.1(2) . 7_565 ?
O10 W3 O12 103.8(3) . . ?
O10 W3 O12 103.8(3) 7_565 . ?
O10 W3 O13 76.11(18) . . ?
O10 W3 O13 76.11(18) 7_565 . ?
O11 W3 O11 85.1(4) . 7_565 ?
O11 W3 O12 104.1(3) . . ?
O11 W3 O12 104.1(3) 7_565 . ?
O11 W3 O13 76.00(19) . . ?
O11 W3 O13 76.00(19) 7_565 . ?
O12 W3 O13 179.8(4) . . ?
O1 Ti O3 98.0(3) . . ?
O1 Ti O3 98.0(3) . 7_565 ?
O1 Ti O4 102.8(2) . . ?
O1 Ti O4 102.8(2) . 7_565 ?
O1 Ti O13 176.3(3) . . ?
O3 Ti O3 87.1(4) . 7_565 ?
O3 Ti O4 88.2(3) . . ?
O3 Ti O4 159.1(2) 7_565 . ?
O3 Ti O4 88.2(3) 7_565 7_565 ?
O3 Ti O4 159.1(2) . 7_565 ?
O3 Ti O13 79.3(2) . . ?
O3 Ti O13 79.3(2) 7_565 . ?
O4 Ti O4 88.9(4) . 7_565 ?
O4 Ti O13 79.8(2) . . ?
O4 Ti O13 79.8(2) 7_565 . ?
Ti O1 C1 138.6(7) . . ?
O1 C1 C2 124.4(9) . . ?
O1 C1 C6 117.2(12) . . ?
C2 C1 C6 118.4(12) . . ?
C1 C2 C3 121.3(11) . . ?
C2 C3 C4 121.1(15) . . ?
C3 C4 C5 119.1(15) . . ?
C4 C5 C6 122.0(12) . . ?
C1 C6 C5 118.0(13) . . ?
C1 C6 C7 121.5(13) . . ?
C5 C6 C7 120.4(11) . . ?
C6 C7 O2 126.8(16) . . ?
W1 O3 Ti 113.2(3) . . ?
W2 O4 Ti 113.4(3) . . ?
W1 O5 W1 116.6(4) . 7_565 ?
W2 O7 W2 117.8(4) . 7_565 ?
W1 O9 W2 117.2(3) . . ?
W1 O10 W3 118.0(3) . . ?
W2 O11 W3 118.4(3) . . ?
W1 O13 W1 89.9(2) . 7_565 ?
W1 O13 W2 89.977(17) . . ?
W1 O13 W2 179.3(3) 7_565 . ?
W1 O13 W2 89.977(17) 7_565 7_565 ?
W1 O13 W2 179.3(3) . 7_565 ?
W1 O13 W3 89.77(17) . . ?
W1 O13 W3 89.77(17) 7_565 . ?
W1 O13 Ti 90.5(2) . . ?
W1 O13 Ti 90.5(2) 7_565 . ?
W2 O13 W2 90.1(2) . 7_565 ?
W2 O13 W3 89.5(2) . . ?
W2 O13 W3 89.5(2) 7_565 . ?
W2 O13 Ti 90.20(18) . . ?
W2 O13 Ti 90.20(18) 7_565 . ?
W3 O13 Ti 179.6(3) . . ?
C8 N1 C12 111.1(6) . . ?
C8 N1 C16 105.3(6) . . ?
C8 N1 C20 112.1(7) . . ?
C12 N1 C16 110.4(6) . . ?
C12 N1 C20 107.3(7) . . ?
C16 N1 C20 110.7(6) . . ?
N1 C8 C9 115.0(7) . . ?
C8 C9 C10 108.6(8) . . ?
C9 C10 C11 112.8(11) . . ?
N1 C12 C13 115.7(7) . . ?
C12 C13 C14 111.7(8) . . ?
C13 C14 C15 111.9(10) . . ?
N1 C16 C17 115.4(7) . . ?
C16 C17 C18 109.8(8) . . ?
C17 C18 C19 113.9(10) . . ?
N1 C20 C21 116.7(8) . . ?
C20 C21 C22 109.6(9) . . ?
C21 C22 C23 111.3(13) . . ?
C24 N2 C28 101.9(14) . . ?
C24 N2 C32 100.1(16) . . ?
C24 N2 C36 128(2) . . ?
C28 N2 C32 110(2) . . ?
C28 N2 C36 110(2) . . ?
C32 N2 C36 105.3(13) . . ?
N2 C24 C25 117.1(11) . . ?
C24 C25 C26 110.9(13) . . ?
C25 C26 C27 112.3(14) . . ?
N2 C28 C29 117.2(14) . . ?
C28 C29 C30 110.9(14) . . ?
C29 C30 C31 112.1(17) . . ?
N2 C32 C33 119.1(14) . . ?
C32 C33 C34 109.7(14) . . ?
C33 C34 C35 111.7(16) . . ?
N2 C36 C37 116.6(13) . . ?
C36 C37 C38 109.1(11) . . ?
C37 C38 C39 109.9(12) . . ?

loop_
_geom_bond_atom_site_label_1
_geom_bond_atom_site_label_2
_geom_bond_distance
_geom_bond_site_symmetry_2
_geom_bond_publ_flag
W1 O3 1.847(5) . ?
W1 O5 1.939(4) . ?
W1 O6 1.713(7) . ?
W1 O9 1.937(7) . ?
W1 O10 1.969(5) . ?
W1 O13 2.334(5) . ?
W2 O4 1.859(5) . ?
W2 O7 1.929(4) . ?
W2 O8 1.702(7) . ?
W2 O9 1.928(6) . ?
W2 O11 1.957(5) . ?
W2 O13 2.334(5) . ?
W3 O10 1.908(6) . ?
W3 O10 1.908(6) 7_565 ?
W3 O11 1.905(6) . ?
W3 O11 1.905(6) 7_565 ?
W3 O12 1.709(7) . ?
W3 O13 2.377(6) . ?
Ti O1 1.869(7) . ?
Ti O3 1.968(6) . ?
Ti O3 1.968(6) 7_565 ?
Ti O4 1.941(7) . ?
Ti O4 1.941(7) 7_565 ?
Ti O13 2.145(6) . ?
O1 C1 1.349(15) . ?
C1 C2 1.389(18) . ?
C1 C6 1.429(13) . ?
C2 C3 1.382(19) . ?
C3 C4 1.40(2) . ?
C4 C5 1.34(2) . ?
C5 C6 1.44(2) . ?
C6 C7 1.45(2) . ?
C7 O2 1.206(13) . ?
O5 W1 1.939(4) 7_565 ?
O7 W2 1.929(4) 7_565 ?
O13 W1 2.334(5) 7_565 ?
O13 W2 2.334(5) 7_565 ?
N1 C8 1.509(11) . ?
N1 C12 1.527(10) . ?
N1 C16 1.543(10) . ?
N1 C20 1.507(12) . ?
C8 C9 1.532(12) . ?
C9 C10 1.543(16) . ?
C10 C11 1.532(15) . ?
C12 C13 1.510(14) . ?
C13 C14 1.510(13) . ?
C14 C15 1.508(16) . ?
C16 C17 1.516(12) . ?
C17 C18 1.524(12) . ?
C18 C19 1.505(14) . ?
C20 C21 1.517(12) . ?
C21 C22 1.504(17) . ?
C22 C23 1.543(17) . ?
N2 C24 1.567(15) . ?
N2 C28 1.541(16) . ?
N2 C32 1.535(15) . ?
N2 C36 1.548(15) . ?
C24 C25 1.524(14) . ?
C25 C26 1.515(15) . ?
C26 C27 1.504(15) . ?
C28 C29 1.523(14) . ?
C29 C30 1.512(16) . ?
C30 C31 1.504(16) . ?
C32 C33 1.520(15) . ?
C33 C34 1.526(16) . ?
C34 C35 1.512(16) . ?
C36 C37 1.534(15) . ?
C37 C38 1.527(14) . ?
C38 C39 1.539(15) . ?
